data_4131428
loop_
_publ_author_name
'Wendel, Daniel'
'Szilv\'asi, Tibor'
'Jandl, Christian'
'Inoue, Shigeyoshi'
'Rieger, Bernhard'

_publ_section_title
;
 Twist of a Silicon-Silicon Double Bond: Selective Anti-Addition of
 Hydrogen to an Iminodisilene.
;
_journal_issue 27
_journal_name_full 'Journal of the American Chemical Society'
_journal_page_first 9156
_journal_page_last 9159
_journal_paper_doi 10.1021/jacs.7b05335
_journal_volume 139
_journal_year 2017
_chemical_compound_source 'see text'
_chemical_formula_moiety 'C40 H94 N6 Si10'
_chemical_formula_sum 'C40 H94 N6 Si10'
_chemical_formula_weight 940.11
_space_group_IT_number 14
_space_group_name_Hall '-P 2yn'
_space_group_name_H-M_alt 'P 1 21/n 1'
_symmetry_cell_setting monoclinic
_symmetry_Int_Tables_number 14
_symmetry_space_group_name_Hall '-P 2yn'
_symmetry_space_group_name_H-M 'P 1 21/n 1'
_atom_sites_solution_hydrogens geom
_cell_angle_alpha 90
_cell_angle_beta 95.701(1)
_cell_angle_gamma 90
_cell_formula_units_Z 4
_cell_length_a 10.2224(2)
_cell_length_b 24.6439(4)
_cell_length_c 23.6839(4)
_cell_measurement_reflns_used 9690
_cell_measurement_temperature 100
_cell_measurement_theta_max 26.3427
_cell_measurement_theta_min 2.1660
_cell_volume 5936.93(18)
_computing_cell_refinement 'SAINT (Bruker, 2014)'
_computing_data_collection 'APEX III Control Software (Bruker, 2015)'
_computing_data_reduction 'SAINT (Bruker, 2014)'
_computing_molecular_graphics 'PLATON (Spek, 2011)'
_computing_publication_material 'PLATON (Spek, 2011), enCIFer (Allen, 2014)'
_computing_structure_refinement 'SHELXL2014 (Sheldrick, 2014), SHELXLE (Huebschle, 2011)'
_computing_structure_solution 'SHELXT (Sheldrick, 2015)'
_diffrn_ambient_temperature 100
_diffrn_detector ' CCD '
_diffrn_detector_area_resol_mean 16
_diffrn_measured_fraction_theta_full 1.000
_diffrn_measured_fraction_theta_max 0.999
_diffrn_measurement_device ' \k-geometry diffractometer '
_diffrn_measurement_device_type ' Apex II CCD '
_diffrn_measurement_method ' phi- and omega-rotation '
_diffrn_radiation_monochromator 'Triumph monochromator'
_diffrn_radiation_probe x-ray
_diffrn_radiation_source 'fine-focus sealed tube'
_diffrn_radiation_type MoK\a
_diffrn_radiation_wavelength 0.71073
_diffrn_reflns_av_R_equivalents 0.0610
_diffrn_reflns_av_unetI/netI 0.0365
_diffrn_reflns_limit_h_max 12
_diffrn_reflns_limit_h_min -12
_diffrn_reflns_limit_k_max 30
_diffrn_reflns_limit_k_min -30
_diffrn_reflns_limit_l_max 29
_diffrn_reflns_limit_l_min -29
_diffrn_reflns_number 141559
_diffrn_reflns_reduction_process
;
;
_diffrn_reflns_theta_full 25.24
_diffrn_reflns_theta_max 26.02
_diffrn_reflns_theta_min 1.73
_exptl_absorpt_coefficient_mu 0.252
_exptl_absorpt_correction_T_max 0.7418
_exptl_absorpt_correction_T_min 0.6423
_exptl_absorpt_correction_type multi-scan
_exptl_absorpt_process_details 'SADABS 2014/5, Bruker, 2014'
_exptl_crystal_colour red-brown
_exptl_crystal_density_diffrn 1.052
_exptl_crystal_density_method 'Not Measured'
_exptl_crystal_description fragment
_exptl_crystal_F_000 2064
_exptl_crystal_size_max 0.239
_exptl_crystal_size_mid 0.227
_exptl_crystal_size_min 0.104
_refine_diff_density_max 0.383
_refine_diff_density_min -0.246
_refine_diff_density_rms 0.046
_refine_ls_extinction_method none
_refine_ls_goodness_of_fit_ref 1.018
_refine_ls_hydrogen_treatment constr
_refine_ls_matrix_type full
_refine_ls_number_parameters 535
_refine_ls_number_reflns 11697
_refine_ls_number_restraints 0
_refine_ls_restrained_S_all 1.018
_refine_ls_R_factor_all 0.0534
_refine_ls_R_factor_gt 0.0378
_refine_ls_shift/su_max 0.005
_refine_ls_shift/su_mean 0.000
_refine_ls_structure_factor_coef Fsqd
_refine_ls_weighting_details 'W=1/[\S^2^(FO^2^)+(0.0343P)^2^+3.3360P] WHERE P=(FO^2^+2FC^2^)/3'
_refine_ls_weighting_scheme calc
_refine_ls_wR_factor_gt 0.0848
_refine_ls_wR_factor_ref 0.0900
_reflns_number_gt 9341
_reflns_number_total 11697
_reflns_threshold_expression I>2\s(I)
_cod_data_source_file ja7b05335_si_002.cif
_cod_data_source_block compound_2
_cod_original_sg_symbol_H-M 'P 21/n'
_cod_database_code 4131428

loop_
_space_group_symop_id
_space_group_symop_operation_xyz
1 x,y,z
2 1/2-x,1/2+y,1/2-z
3 -x,-y,-z
4 1/2+x,1/2-y,1/2+z

loop_
_atom_site_aniso_label
_atom_site_aniso_U_11
_atom_site_aniso_U_22
_atom_site_aniso_U_33
_atom_site_aniso_U_23
_atom_site_aniso_U_13
_atom_site_aniso_U_12
Si1 0.0200(3) 0.0112(2) 0.0153(2) -0.0006(2) 0.0024(2) -0.0013(2)
Si2 0.0228(3) 0.0110(2) 0.0162(2) 0.0006(2) 0.0044(2) -0.0009(2)
Si3 0.0351(3) 0.0160(3) 0.0240(3) 0.0026(2) 0.0094(2) 0.0083(2)
Si4 0.0350(3) 0.0223(3) 0.0200(3) 0.0027(2) 0.0038(2) -0.0125(2)
Si5 0.0209(3) 0.0154(2) 0.0180(2) 0.0011(2) 0.0007(2) 0.0004(2)
Si6 0.0192(3) 0.0113(2) 0.0154(2) -0.0002(2) 0.0021(2) 0.0002(2)
Si7 0.0213(3) 0.0117(2) 0.0154(2) -0.0015(2) 0.0029(2) 0.0004(2)
Si8 0.0379(3) 0.0199(3) 0.0217(3) -0.0038(2) 0.0080(2) -0.0114(2)
Si9 0.0298(3) 0.0191(3) 0.0207(3) -0.0022(2) 0.0034(2) 0.0089(2)
Si10 0.0216(3) 0.0173(2) 0.0185(2) -0.0011(2) -0.0007(2) 0.0009(2)
N1 0.0235(8) 0.0135(7) 0.0179(7) -0.0021(6) 0.0027(6) 0.0004(6)
N2 0.0177(8) 0.0156(7) 0.0221(8) -0.0017(6) 0.0042(6) -0.0001(6)
N3 0.0201(8) 0.0126(7) 0.0250(8) -0.0021(6) 0.0035(6) -0.0014(6)
N4 0.0233(8) 0.0137(7) 0.0189(7) 0.0014(6) 0.0033(6) -0.0015(6)
N5 0.0171(8) 0.0156(7) 0.0242(8) 0.0026(6) 0.0040(6) -0.0001(6)
N6 0.0182(8) 0.0141(7) 0.0248(8) 0.0013(6) 0.0032(6) 0.0021(6)
C1 0.0177(9) 0.0153(9) 0.0122(8) 0.0002(6) -0.0009(6) -0.0012(7)
C2 0.0266(11) 0.0185(9) 0.0349(11) -0.0038(8) 0.0085(8) 0.0067(8)
C3 0.0321(11) 0.0126(9) 0.0410(12) -0.0057(8) 0.0071(9) 0.0010(8)
C4 0.0158(9) 0.0240(10) 0.0259(10) 0.0006(8) 0.0031(7) -0.0043(7)
C5 0.0236(10) 0.0290(11) 0.0269(10) 0.0036(8) 0.0049(8) -0.0069(8)
C6 0.0234(11) 0.0379(12) 0.0286(11) -0.0004(9) -0.0024(8) -0.0096(9)
C7 0.0225(11) 0.0399(13) 0.0467(13) 0.0008(10) 0.0126(9) 0.0006(9)
C8 0.0196(9) 0.0191(9) 0.0230(9) 0.0014(7) 0.0015(7) -0.0050(7)
C9 0.0191(10) 0.0460(13) 0.0280(11) -0.0114(9) 0.0061(8) -0.0066(9)
C10 0.0301(12) 0.0355(12) 0.0582(15) 0.0183(11) 0.0017(11) -0.0116(10)
C11 0.0298(11) 0.0334(11) 0.0252(10) -0.0056(8) -0.0009(8) 0.0023(9)
C12 0.0322(12) 0.0341(12) 0.0360(12) 0.0087(9) 0.0151(9) 0.0107(9)
C13 0.0674(17) 0.0275(12) 0.0383(13) -0.0080(10) 0.0165(11) 0.0085(11)
C14 0.0414(13) 0.0278(11) 0.0386(12) 0.0086(9) 0.0111(10) 0.0149(9)
C15 0.0485(14) 0.0236(11) 0.0522(14) 0.0168(10) -0.0053(11) -0.0108(10)
C16 0.0327(12) 0.0360(12) 0.0378(12) -0.0003(9) 0.0084(9) -0.0076(9)
C17 0.0730(18) 0.0747(18) 0.0260(12) -0.0054(11) 0.0193(12) -0.0496(15)
C18 0.0252(11) 0.0284(11) 0.0356(11) 0.0005(9) 0.0001(8) -0.0037(8)
C19 0.0420(13) 0.0267(11) 0.0224(10) 0.0040(8) -0.0005(9) 0.0064(9)
C20 0.0275(10) 0.0222(10) 0.0220(9) -0.0042(8) -0.0020(8) 0.0017(8)
C21 0.0157(9) 0.0168(9) 0.0143(8) 0.0002(7) 0.0008(7) 0.0023(7)
C22 0.0283(11) 0.0155(9) 0.0339(11) 0.0026(8) 0.0084(8) -0.0064(8)
C23 0.0326(11) 0.0128(9) 0.0348(11) 0.0039(8) 0.0063(9) 0.0008(8)
C24 0.0153(9) 0.0238(10) 0.0258(10) 0.0020(8) 0.0043(7) 0.0042(7)
C25 0.0265(11) 0.0290(11) 0.0258(10) -0.0026(8) 0.0047(8) 0.0094(8)
C26 0.0196(10) 0.0357(11) 0.0314(11) 0.0023(9) -0.0014(8) 0.0085(9)
C27 0.0239(11) 0.0371(12) 0.0499(14) 0.0037(10) 0.0151(10) 0.0015(9)
C28 0.0179(9) 0.0207(9) 0.0236(9) -0.0002(7) 0.0022(7) 0.0070(7)
C29 0.0273(12) 0.0833(19) 0.0380(13) 0.0327(13) 0.0145(10) 0.0187(12)
C30 0.0248(11) 0.0616(15) 0.0267(11) 0.0033(10) 0.0017(9) -0.0043(10)
C31 0.0300(14) 0.0411(15) 0.124(3) -0.0370(16) 0.0024(15) 0.0131(11)
C32 0.0273(11) 0.0452(13) 0.0314(11) -0.0030(9) 0.0095(9) -0.0098(10)
C33 0.0724(18) 0.0323(13) 0.0413(13) 0.0119(10) 0.0228(12) 0.0015(12)
C34 0.0790(19) 0.0522(16) 0.0412(14) -0.0191(12) 0.0189(13) -0.0459(14)
C35 0.0504(15) 0.0218(11) 0.0519(14) -0.0114(10) 0.0027(11) 0.0097(10)
C36 0.0299(12) 0.0400(12) 0.0346(12) 0.0020(9) 0.0063(9) 0.0097(10)
C37 0.0521(14) 0.0436(13) 0.0248(11) -0.0007(9) 0.0139(10) 0.0233(11)
C38 0.0499(14) 0.0323(12) 0.0248(11) -0.0047(9) -0.0064(9) -0.0079(10)
C39 0.0231(11) 0.0360(12) 0.0413(12) 0.0063(10) 0.0018(9) 0.0069(9)
C40 0.0318(11) 0.0231(10) 0.0244(10) 0.0045(8) 0.0007(8) 0.0043(8)

loop_
_atom_site_label
_atom_site_type_symbol
_atom_site_thermal_displace_type
_atom_site_fract_x
_atom_site_fract_y
_atom_site_fract_z
_atom_site_occupancy
_atom_site_U_iso_or_equiv
_atom_site_calc_flag
_atom_site_refinement_flags
Si1 Si Uani 0.48604(5) 0.41185(2) 0.29513(2) 1.000 0.0155(1) d .
Si2 Si Uani 0.58456(5) 0.34588(2) 0.36066(2) 1.000 0.0165(1) d .
Si3 Si Uani 0.76369(6) 0.29846(2) 0.32817(2) 1.000 0.0246(2) d .
Si4 Si Uani 0.42811(6) 0.28824(2) 0.39872(2) 1.000 0.0257(2) d .
Si5 Si Uani 0.68958(5) 0.39020(2) 0.44140(2) 1.000 0.0182(1) d .
Si6 Si Uani 0.55103(5) 0.41435(2) 0.20439(2) 1.000 0.0153(1) d .
Si7 Si Uani 0.45936(5) 0.34637(2) 0.14031(2) 1.000 0.0161(1) d .
Si8 Si Uani 0.30217(6) 0.29030(2) 0.17784(2) 1.000 0.0262(2) d .
Si9 Si Uani 0.62246(5) 0.29575(2) 0.09797(2) 1.000 0.0231(2) d .
Si10 Si Uani 0.33448(5) 0.38679(2) 0.06232(2) 1.000 0.0193(1) d .
N1 N Uani 0.48518(14) 0.46962(6) 0.33214(6) 1.000 0.0183(4) d .
N2 N Uani 0.32019(14) 0.53215(6) 0.35742(6) 1.000 0.0183(4) d .
N3 N Uani 0.51427(14) 0.56590(6) 0.34264(6) 1.000 0.0192(4) d .
N4 N Uani 0.54212(14) 0.47336(6) 0.16865(6) 1.000 0.0186(4) d .
N5 N Uani 0.70994(14) 0.53551(6) 0.14410(6) 1.000 0.0188(4) d .
N6 N Uani 0.51721(14) 0.56996(6) 0.16018(6) 1.000 0.0190(4) d .
C1 C Uani 0.44372(16) 0.51734(7) 0.34231(7) 1.000 0.0152(5) d .
C2 C Uani 0.31782(19) 0.58794(7) 0.36620(8) 1.000 0.0263(6) d .
C3 C Uani 0.43475(19) 0.60785(7) 0.35817(8) 1.000 0.0283(6) d .
C4 C Uani 0.20695(17) 0.49482(7) 0.36342(8) 1.000 0.0218(6) d .
C5 C Uani 0.24816(18) 0.44977(8) 0.40587(8) 1.000 0.0263(6) d .
C6 C Uani 0.15824(19) 0.47131(8) 0.30543(8) 1.000 0.0303(7) d .
C7 C Uani 0.09623(19) 0.52737(9) 0.38592(9) 1.000 0.0358(7) d .
C8 C Uani 0.65860(17) 0.57373(7) 0.34072(7) 1.000 0.0206(5) d .
C9 C Uani 0.71681(18) 0.53136(9) 0.30385(8) 1.000 0.0308(7) d .
C10 C Uani 0.6805(2) 0.62927(9) 0.31417(10) 1.000 0.0415(8) d .
C11 C Uani 0.72389(19) 0.57178(8) 0.40144(8) 1.000 0.0297(6) d .
C12 C Uani 0.8716(2) 0.34732(8) 0.29380(9) 1.000 0.0333(7) d .
C13 C Uani 0.7170(3) 0.24218(8) 0.27698(9) 1.000 0.0437(8) d .
C14 C Uani 0.8706(2) 0.26570(8) 0.38805(9) 1.000 0.0355(7) d .
C15 C Uani 0.4807(2) 0.21535(8) 0.39633(10) 1.000 0.0421(8) d .
C16 C Uani 0.2587(2) 0.29398(9) 0.36153(9) 1.000 0.0352(7) d .
C17 C Uani 0.4074(3) 0.30444(11) 0.47488(9) 1.000 0.0569(9) d .
C18 C Uani 0.84440(19) 0.42538(8) 0.42476(9) 1.000 0.0299(6) d .
C19 C Uani 0.7439(2) 0.33960(8) 0.49892(8) 1.000 0.0306(7) d .
C20 C Uani 0.58351(18) 0.44081(7) 0.47434(8) 1.000 0.0242(6) d .
C21 C Uani 0.58591(16) 0.52081(7) 0.15912(7) 1.000 0.0157(5) d .
C22 C Uani 0.71492(19) 0.59149(7) 0.13716(8) 1.000 0.0255(6) d .
C23 C Uani 0.59875(19) 0.61195(7) 0.14600(8) 1.000 0.0265(6) d .
C24 C Uani 0.82051(17) 0.49792(7) 0.13473(8) 1.000 0.0215(6) d .
C25 C Uani 0.77348(19) 0.45433(8) 0.09157(8) 1.000 0.0270(6) d .
C26 C Uani 0.87559(19) 0.47285(8) 0.19100(8) 1.000 0.0292(6) d .
C27 C Uani 0.9294(2) 0.53040(9) 0.11037(10) 1.000 0.0362(7) d .
C28 C Uani 0.37207(17) 0.57701(7) 0.15996(7) 1.000 0.0207(5) d .
C29 C Uani 0.3171(2) 0.54092(11) 0.20336(10) 1.000 0.0488(9) d .
C30 C Uani 0.3083(2) 0.56502(10) 0.10101(8) 1.000 0.0378(7) d .
C31 C Uani 0.3443(2) 0.63583(10) 0.17495(14) 1.000 0.0654(12) d .
C32 C Uani 0.1778(2) 0.33203(9) 0.21123(9) 1.000 0.0342(7) d .
C33 C Uani 0.3762(3) 0.23970(9) 0.23084(10) 1.000 0.0475(9) d .
C34 C Uani 0.2047(3) 0.24958(10) 0.12128(10) 1.000 0.0566(10) d .
C35 C Uani 0.5742(2) 0.22233(8) 0.09180(10) 1.000 0.0415(8) d .
C36 C Uani 0.79055(19) 0.30017(9) 0.13737(9) 1.000 0.0346(7) d .
C37 C Uani 0.6450(2) 0.31969(9) 0.02396(8) 1.000 0.0395(7) d .
C38 C Uani 0.2788(2) 0.33427(8) 0.00708(8) 1.000 0.0363(7) d .
C39 C Uani 0.18036(19) 0.41924(8) 0.08376(9) 1.000 0.0336(7) d .
C40 C Uani 0.42871(19) 0.43894(7) 0.02558(8) 1.000 0.0266(6) d .
H2 H Uiso 0.24470 0.60830 0.37620 1.000 0.0320 c RU
H3 H Uiso 0.46010 0.64480 0.36230 1.000 0.0340 c RU
H5A H Uiso 0.17360 0.42540 0.40930 1.000 0.0400 c RU
H5B H Uiso 0.27610 0.46580 0.44300 1.000 0.0400 c RU
H5C H Uiso 0.32120 0.42920 0.39260 1.000 0.0400 c RU
H6A H Uiso 0.13000 0.50090 0.27940 1.000 0.0450 c RU
H6B H Uiso 0.08390 0.44690 0.30940 1.000 0.0450 c RU
H6C H Uiso 0.22950 0.45100 0.29030 1.000 0.0450 c RU
H7A H Uiso 0.06610 0.55540 0.35830 1.000 0.0540 c RU
H7B H Uiso 0.12850 0.54450 0.42200 1.000 0.0540 c RU
H7C H Uiso 0.02300 0.50310 0.39190 1.000 0.0540 c RU
H9A H Uiso 0.67000 0.53210 0.26570 1.000 0.0460 c RU
H9B H Uiso 0.70790 0.49530 0.32050 1.000 0.0460 c RU
H9C H Uiso 0.81010 0.53930 0.30150 1.000 0.0460 c RU
H10A H Uiso 0.62640 0.63220 0.27780 1.000 0.0620 c RU
H10B H Uiso 0.77350 0.63320 0.30800 1.000 0.0620 c RU
H10C H Uiso 0.65580 0.65790 0.33970 1.000 0.0620 c RU
H11A H Uiso 0.81840 0.57850 0.40140 1.000 0.0450 c RU
H11B H Uiso 0.71010 0.53590 0.41770 1.000 0.0450 c RU
H11C H Uiso 0.68520 0.59960 0.42420 1.000 0.0450 c RU
H12A H Uiso 0.82590 0.36010 0.25790 1.000 0.0500 c RU
H12B H Uiso 0.95340 0.32910 0.28640 1.000 0.0500 c RU
H12C H Uiso 0.89200 0.37830 0.31910 1.000 0.0500 c RU
H13A H Uiso 0.66070 0.25650 0.24450 1.000 0.0650 c RU
H13B H Uiso 0.66940 0.21410 0.29590 1.000 0.0650 c RU
H13C H Uiso 0.79660 0.22650 0.26380 1.000 0.0650 c RU
H14A H Uiso 0.94510 0.24760 0.37290 1.000 0.0530 c RU
H14B H Uiso 0.81900 0.23890 0.40690 1.000 0.0530 c RU
H14C H Uiso 0.90340 0.29350 0.41550 1.000 0.0530 c RU
H15A H Uiso 0.48000 0.20370 0.35670 1.000 0.0630 c RU
H15B H Uiso 0.42000 0.19270 0.41560 1.000 0.0630 c RU
H15C H Uiso 0.56980 0.21150 0.41550 1.000 0.0630 c RU
H16A H Uiso 0.25840 0.28030 0.32270 1.000 0.0530 c RU
H16B H Uiso 0.23130 0.33210 0.36060 1.000 0.0530 c RU
H16C H Uiso 0.19760 0.27250 0.38190 1.000 0.0530 c RU
H17A H Uiso 0.38680 0.34310 0.47840 1.000 0.0850 c RU
H17B H Uiso 0.48910 0.29610 0.49850 1.000 0.0850 c RU
H17C H Uiso 0.33560 0.28260 0.48740 1.000 0.0850 c RU
H18A H Uiso 0.91050 0.39820 0.41720 1.000 0.0450 c RU
H18B H Uiso 0.87800 0.44780 0.45720 1.000 0.0450 c RU
H18C H Uiso 0.82530 0.44840 0.39120 1.000 0.0450 c RU
H19A H Uiso 0.74300 0.30300 0.48270 1.000 0.0460 c RU
H19B H Uiso 0.68370 0.34100 0.52860 1.000 0.0460 c RU
H19C H Uiso 0.83310 0.34850 0.51530 1.000 0.0460 c RU
H20A H Uiso 0.55220 0.46800 0.44600 1.000 0.0360 c RU
H20B H Uiso 0.63470 0.45870 0.50620 1.000 0.0360 c RU
H20C H Uiso 0.50810 0.42220 0.48800 1.000 0.0360 c RU
H22 H Uiso 0.78890 0.61160 0.12770 1.000 0.0310 c RU
H23 H Uiso 0.57510 0.64920 0.14310 1.000 0.0320 c RU
H25A H Uiso 0.74040 0.47160 0.05570 1.000 0.0400 c RU
H25B H Uiso 0.70290 0.43310 0.10610 1.000 0.0400 c RU
H25C H Uiso 0.84690 0.43030 0.08520 1.000 0.0400 c RU
H26A H Uiso 0.94910 0.44880 0.18470 1.000 0.0440 c RU
H26B H Uiso 0.80660 0.45190 0.20700 1.000 0.0440 c RU
H26C H Uiso 0.90650 0.50170 0.21750 1.000 0.0440 c RU
H27A H Uiso 1.00120 0.50590 0.10280 1.000 0.0540 c RU
H27B H Uiso 0.96270 0.55820 0.13770 1.000 0.0540 c RU
H27C H Uiso 0.89410 0.54790 0.07490 1.000 0.0540 c RU
H29A H Uiso 0.22240 0.54740 0.20300 1.000 0.0730 c RU
H29B H Uiso 0.36080 0.54910 0.24110 1.000 0.0730 c RU
H29C H Uiso 0.33240 0.50280 0.19410 1.000 0.0730 c RU
H30A H Uiso 0.34690 0.58830 0.07360 1.000 0.0570 c RU
H30B H Uiso 0.21370 0.57210 0.09950 1.000 0.0570 c RU
H30C H Uiso 0.32290 0.52690 0.09170 1.000 0.0570 c RU
H31A H Uiso 0.37150 0.65980 0.14520 1.000 0.0980 c RU
H31B H Uiso 0.39370 0.64510 0.21130 1.000 0.0980 c RU
H31C H Uiso 0.25010 0.64040 0.17800 1.000 0.0980 c RU
H32A H Uiso 0.13270 0.35610 0.18260 1.000 0.0510 c RU
H32B H Uiso 0.22210 0.35390 0.24200 1.000 0.0510 c RU
H32C H Uiso 0.11350 0.30800 0.22650 1.000 0.0510 c RU
H33A H Uiso 0.30610 0.21830 0.24540 1.000 0.0710 c RU
H33B H Uiso 0.42600 0.25880 0.26230 1.000 0.0710 c RU
H33C H Uiso 0.43530 0.21550 0.21250 1.000 0.0710 c RU
H34A H Uiso 0.15530 0.27420 0.09450 1.000 0.0850 c RU
H34B H Uiso 0.14350 0.22580 0.13880 1.000 0.0850 c RU
H34C H Uiso 0.26470 0.22750 0.10100 1.000 0.0850 c RU
H35A H Uiso 0.49050 0.21900 0.06800 1.000 0.0620 c RU
H35B H Uiso 0.56440 0.20770 0.12960 1.000 0.0620 c RU
H35C H Uiso 0.64230 0.20200 0.07460 1.000 0.0620 c RU
H36A H Uiso 0.85380 0.28110 0.11590 1.000 0.0520 c RU
H36B H Uiso 0.78940 0.28330 0.17480 1.000 0.0520 c RU
H36C H Uiso 0.81630 0.33830 0.14200 1.000 0.0520 c RU
H37A H Uiso 0.71420 0.29830 0.00870 1.000 0.0590 c RU
H37B H Uiso 0.67010 0.35810 0.02510 1.000 0.0590 c RU
H37C H Uiso 0.56240 0.31520 -0.00040 1.000 0.0590 c RU
H38A H Uiso 0.27570 0.35060 -0.03080 1.000 0.0550 c RU
H38B H Uiso 0.19110 0.32120 0.01370 1.000 0.0550 c RU
H38C H Uiso 0.34080 0.30380 0.00970 1.000 0.0550 c RU
H39A H Uiso 0.14060 0.44180 0.05260 1.000 0.0500 c RU
H39B H Uiso 0.20210 0.44190 0.11740 1.000 0.0500 c RU
H39C H Uiso 0.11810 0.39090 0.09240 1.000 0.0500 c RU
H40A H Uiso 0.50110 0.42130 0.00840 1.000 0.0400 c RU
H40B H Uiso 0.46430 0.46610 0.05320 1.000 0.0400 c RU
H40C H Uiso 0.37010 0.45670 -0.00410 1.000 0.0400 c RU

loop_
_atom_type_symbol
_atom_type_description
_atom_type_scat_dispersion_real
_atom_type_scat_dispersion_imag
_atom_type_scat_source
C C 0.0033 0.0016 ' International Tables Vol C Tables 4.2.6.8 and 6.1.1.4'
H H 0.0000 0.0000 ' International Tables Vol C Tables 4.2.6.8 and 6.1.1.4'
N N 0.0061 0.0033 ' International Tables Vol C Tables 4.2.6.8 and 6.1.1.4'
Si Si 0.0817 0.0704 ' International Tables Vol C Tables 4.2.6.8 and 6.1.1.4'

loop_
_geom_angle_atom_site_label_1
_geom_angle_atom_site_label_2
_geom_angle_atom_site_label_3
_geom_angle
_geom_angle_publ_flag
Si2 Si1 Si6 118.58(3) yes
Si2 Si1 N1 105.16(6) yes
Si6 Si1 N1 118.78(6) yes
Si1 Si2 Si3 114.41(3) yes
Si1 Si2 Si4 113.23(3) yes
Si1 Si2 Si5 109.74(3) yes
Si3 Si2 Si4 113.53(3) yes
Si3 Si2 Si5 100.80(3) yes
Si4 Si2 Si5 103.73(2) yes
Si2 Si3 C12 109.41(7) yes
Si2 Si3 C13 114.90(10) yes
Si2 Si3 C14 112.14(7) yes
C12 Si3 C13 108.54(10) yes
C12 Si3 C14 106.26(9) yes
C13 Si3 C14 105.16(10) yes
Si2 Si4 C15 110.74(7) yes
Si2 Si4 C16 113.71(7) yes
Si2 Si4 C17 112.35(9) yes
C15 Si4 C16 108.24(10) yes
C15 Si4 C17 106.98(11) yes
C16 Si4 C17 104.41(12) yes
Si2 Si5 C18 111.55(7) yes
Si2 Si5 C19 110.82(6) yes
Si2 Si5 C20 114.16(6) yes
C18 Si5 C19 105.20(9) yes
C18 Si5 C20 108.33(9) yes
C19 Si5 C20 106.26(9) yes
Si1 Si6 Si7 116.17(3) yes
Si1 Si6 N4 119.01(6) yes
Si7 Si6 N4 106.78(5) yes
Si6 Si7 Si8 114.23(3) yes
Si6 Si7 Si9 112.83(3) yes
Si6 Si7 Si10 110.42(3) yes
Si8 Si7 Si9 112.54(3) yes
Si8 Si7 Si10 101.92(3) yes
Si9 Si7 Si10 103.80(2) yes
Si7 Si8 C32 110.75(7) yes
Si7 Si8 C33 113.40(10) yes
Si7 Si8 C34 112.15(8) yes
C32 Si8 C33 109.19(11) yes
C32 Si8 C34 105.10(11) yes
C33 Si8 C34 105.81(11) yes
Si7 Si9 C35 110.37(7) yes
Si7 Si9 C36 113.90(7) yes
Si7 Si9 C37 112.51(7) yes
C35 Si9 C36 108.39(10) yes
C35 Si9 C37 106.54(10) yes
C36 Si9 C37 104.71(9) yes
Si7 Si10 C38 110.83(6) yes
Si7 Si10 C39 111.76(7) yes
Si7 Si10 C40 112.99(6) yes
C38 Si10 C39 106.00(9) yes
C38 Si10 C40 106.40(9) yes
C39 Si10 C40 108.49(9) yes
Si1 N1 C1 154.05(13) yes
C1 N2 C2 109.06(14) yes
C1 N2 C4 126.31(14) yes
C2 N2 C4 124.63(15) yes
C1 N3 C3 108.91(14) yes
C1 N3 C8 128.44(14) yes
C3 N3 C8 121.24(14) yes
Si6 N4 C21 151.26(13) yes
C21 N5 C22 109.38(14) yes
C21 N5 C24 126.54(14) yes
C22 N5 C24 124.06(15) yes
C21 N6 C23 108.98(14) yes
C21 N6 C28 126.86(14) yes
C23 N6 C28 122.12(14) yes
N1 C1 N2 127.83(16) yes
N1 C1 N3 127.39(15) yes
N2 C1 N3 104.74(14) yes
N2 C2 C3 108.40(16) yes
N3 C3 C2 108.86(15) yes
N2 C4 C5 110.10(14) yes
N2 C4 C6 109.51(15) yes
N2 C4 C7 108.52(14) yes
C5 C4 C6 111.09(15) no
C5 C4 C7 108.52(16) no
C6 C4 C7 109.06(15) no
N3 C8 C9 111.91(14) yes
N3 C8 C10 108.25(14) yes
N3 C8 C11 107.97(14) yes
C9 C8 C10 107.25(15) no
C9 C8 C11 111.13(15) no
C10 C8 C11 110.31(15) no
N4 C21 N5 128.56(16) yes
N4 C21 N6 126.99(15) yes
N5 C21 N6 104.44(14) yes
N5 C22 C23 108.34(16) yes
N6 C23 C22 108.84(15) yes
N5 C24 C25 110.05(14) yes
N5 C24 C26 109.89(15) yes
N5 C24 C27 108.72(15) yes
C25 C24 C26 111.36(15) no
C25 C24 C27 107.94(16) no
C26 C24 C27 108.80(16) no
N6 C28 C29 111.47(15) yes
N6 C28 C30 108.54(14) yes
N6 C28 C31 108.51(14) yes
C29 C28 C30 111.01(16) no
C29 C28 C31 108.11(18) no
C30 C28 C31 109.14(18) no
N2 C2 H2 126.00 no
C3 C2 H2 126.00 no
N3 C3 H3 126.00 no
C2 C3 H3 126.00 no
C4 C5 H5A 109.00 no
C4 C5 H5B 110.00 no
C4 C5 H5C 110.00 no
H5A C5 H5B 109.00 no
H5A C5 H5C 109.00 no
H5B C5 H5C 109.00 no
C4 C6 H6A 109.00 no
C4 C6 H6B 109.00 no
C4 C6 H6C 110.00 no
H6A C6 H6B 110.00 no
H6A C6 H6C 109.00 no
H6B C6 H6C 109.00 no
C4 C7 H7A 109.00 no
C4 C7 H7B 109.00 no
C4 C7 H7C 109.00 no
H7A C7 H7B 110.00 no
H7A C7 H7C 109.00 no
H7B C7 H7C 109.00 no
C8 C9 H9A 110.00 no
C8 C9 H9B 110.00 no
C8 C9 H9C 110.00 no
H9A C9 H9B 109.00 no
H9A C9 H9C 109.00 no
H9B C9 H9C 109.00 no
C8 C10 H10A 110.00 no
C8 C10 H10B 109.00 no
C8 C10 H10C 109.00 no
H10A C10 H10B 109.00 no
H10A C10 H10C 109.00 no
H10B C10 H10C 110.00 no
C8 C11 H11A 109.00 no
C8 C11 H11B 109.00 no
C8 C11 H11C 110.00 no
H11A C11 H11B 109.00 no
H11A C11 H11C 110.00 no
H11B C11 H11C 109.00 no
Si3 C12 H12A 109.00 no
Si3 C12 H12B 109.00 no
Si3 C12 H12C 110.00 no
H12A C12 H12B 109.00 no
H12A C12 H12C 110.00 no
H12B C12 H12C 109.00 no
Si3 C13 H13A 109.00 no
Si3 C13 H13B 109.00 no
Si3 C13 H13C 109.00 no
H13A C13 H13B 110.00 no
H13A C13 H13C 109.00 no
H13B C13 H13C 109.00 no
Si3 C14 H14A 109.00 no
Si3 C14 H14B 109.00 no
Si3 C14 H14C 110.00 no
H14A C14 H14B 109.00 no
H14A C14 H14C 109.00 no
H14B C14 H14C 109.00 no
Si4 C15 H15A 110.00 no
Si4 C15 H15B 110.00 no
Si4 C15 H15C 110.00 no
H15A C15 H15B 110.00 no
H15A C15 H15C 109.00 no
H15B C15 H15C 109.00 no
Si4 C16 H16A 109.00 no
Si4 C16 H16B 109.00 no
Si4 C16 H16C 109.00 no
H16A C16 H16B 110.00 no
H16A C16 H16C 109.00 no
H16B C16 H16C 109.00 no
Si4 C17 H17A 109.00 no
Si4 C17 H17B 109.00 no
Si4 C17 H17C 109.00 no
H17A C17 H17B 109.00 no
H17A C17 H17C 110.00 no
H17B C17 H17C 109.00 no
Si5 C18 H18A 109.00 no
Si5 C18 H18B 109.00 no
Si5 C18 H18C 109.00 no
H18A C18 H18B 110.00 no
H18A C18 H18C 109.00 no
H18B C18 H18C 110.00 no
Si5 C19 H19A 110.00 no
Si5 C19 H19B 109.00 no
Si5 C19 H19C 109.00 no
H19A C19 H19B 109.00 no
H19A C19 H19C 109.00 no
H19B C19 H19C 110.00 no
Si5 C20 H20A 109.00 no
Si5 C20 H20B 109.00 no
Si5 C20 H20C 109.00 no
H20A C20 H20B 109.00 no
H20A C20 H20C 109.00 no
H20B C20 H20C 110.00 no
N5 C22 H22 126.00 no
C23 C22 H22 126.00 no
N6 C23 H23 126.00 no
C22 C23 H23 126.00 no
C24 C25 H25A 109.00 no
C24 C25 H25B 110.00 no
C24 C25 H25C 109.00 no
H25A C25 H25B 109.00 no
H25A C25 H25C 109.00 no
H25B C25 H25C 109.00 no
C24 C26 H26A 110.00 no
C24 C26 H26B 110.00 no
C24 C26 H26C 109.00 no
H26A C26 H26B 109.00 no
H26A C26 H26C 109.00 no
H26B C26 H26C 109.00 no
C24 C27 H27A 109.00 no
C24 C27 H27B 110.00 no
C24 C27 H27C 109.00 no
H27A C27 H27B 110.00 no
H27A C27 H27C 109.00 no
H27B C27 H27C 109.00 no
C28 C29 H29A 109.00 no
C28 C29 H29B 109.00 no
C28 C29 H29C 109.00 no
H29A C29 H29B 110.00 no
H29A C29 H29C 109.00 no
H29B C29 H29C 109.00 no
C28 C30 H30A 109.00 no
C28 C30 H30B 109.00 no
C28 C30 H30C 110.00 no
H30A C30 H30B 109.00 no
H30A C30 H30C 109.00 no
H30B C30 H30C 110.00 no
C28 C31 H31A 109.00 no
C28 C31 H31B 110.00 no
C28 C31 H31C 109.00 no
H31A C31 H31B 109.00 no
H31A C31 H31C 110.00 no
H31B C31 H31C 109.00 no
Si8 C32 H32A 109.00 no
Si8 C32 H32B 109.00 no
Si8 C32 H32C 109.00 no
H32A C32 H32B 109.00 no
H32A C32 H32C 110.00 no
H32B C32 H32C 110.00 no
Si8 C33 H33A 109.00 no
Si8 C33 H33B 110.00 no
Si8 C33 H33C 109.00 no
H33A C33 H33B 110.00 no
H33A C33 H33C 109.00 no
H33B C33 H33C 109.00 no
Si8 C34 H34A 109.00 no
Si8 C34 H34B 109.00 no
Si8 C34 H34C 109.00 no
H34A C34 H34B 110.00 no
H34A C34 H34C 109.00 no
H34B C34 H34C 109.00 no
Si9 C35 H35A 109.00 no
Si9 C35 H35B 109.00 no
Si9 C35 H35C 109.00 no
H35A C35 H35B 109.00 no
H35A C35 H35C 110.00 no
H35B C35 H35C 109.00 no
Si9 C36 H36A 109.00 no
Si9 C36 H36B 109.00 no
Si9 C36 H36C 110.00 no
H36A C36 H36B 109.00 no
H36A C36 H36C 110.00 no
H36B C36 H36C 109.00 no
Si9 C37 H37A 110.00 no
Si9 C37 H37B 109.00 no
Si9 C37 H37C 110.00 no
H37A C37 H37B 109.00 no
H37A C37 H37C 109.00 no
H37B C37 H37C 109.00 no
Si10 C38 H38A 109.00 no
Si10 C38 H38B 109.00 no
Si10 C38 H38C 109.00 no
H38A C38 H38B 110.00 no
H38A C38 H38C 110.00 no
H38B C38 H38C 110.00 no
Si10 C39 H39A 110.00 no
Si10 C39 H39B 109.00 no
Si10 C39 H39C 109.00 no
H39A C39 H39B 109.00 no
H39A C39 H39C 109.00 no
H39B C39 H39C 110.00 no
Si10 C40 H40A 109.00 no
Si10 C40 H40B 109.00 no
Si10 C40 H40C 110.00 no
H40A C40 H40B 110.00 no
H40A C40 H40C 109.00 no
H40B C40 H40C 109.00 no

loop_
_geom_bond_atom_site_label_1
_geom_bond_atom_site_label_2
_geom_bond_distance
_geom_bond_publ_flag
Si1 Si2 2.3991(7) yes
Si1 Si6 2.3124(7) yes
Si1 N1 1.6724(15) yes
Si2 Si3 2.3645(8) yes
Si2 Si4 2.3821(7) yes
Si2 Si5 2.3652(7) yes
Si3 C12 1.873(2) yes
Si3 C13 1.873(2) yes
Si3 C14 1.884(2) yes
Si4 C15 1.878(2) yes
Si4 C16 1.869(2) yes
Si4 C17 1.880(2) yes
Si5 C18 1.880(2) yes
Si5 C19 1.889(2) yes
Si5 C20 1.8730(19) yes
Si6 Si7 2.3886(7) yes
Si6 N4 1.6806(15) yes
Si7 Si8 2.3591(8) yes
Si7 Si9 2.3820(7) yes
Si7 Si10 2.3591(7) yes
Si8 C32 1.871(2) yes
Si8 C33 1.875(2) yes
Si8 C34 1.879(3) yes
Si9 C35 1.877(2) yes
Si9 C36 1.875(2) yes
Si9 C37 1.885(2) yes
Si10 C38 1.888(2) yes
Si10 C39 1.881(2) yes
Si10 C40 1.8717(19) yes
N1 C1 1.281(2) yes
N2 C1 1.395(2) yes
N2 C2 1.391(2) yes
N2 C4 1.496(2) yes
N3 C1 1.397(2) yes
N3 C3 1.387(2) yes
N3 C8 1.493(2) yes
N4 C21 1.280(2) yes
N5 C21 1.398(2) yes
N5 C22 1.391(2) yes
N5 C24 1.495(2) yes
N6 C21 1.402(2) yes
N6 C23 1.391(2) yes
N6 C28 1.493(2) yes
C2 C3 1.323(3) no
C4 C5 1.529(3) no
C4 C6 1.528(3) no
C4 C7 1.526(3) no
C8 C9 1.520(3) no
C8 C10 1.532(3) no
C8 C11 1.525(3) no
C22 C23 1.326(3) no
C24 C25 1.527(3) no
C24 C26 1.525(3) no
C24 C27 1.530(3) no
C28 C29 1.509(3) no
C28 C30 1.510(3) no
C28 C31 1.526(3) no
C2 H2 0.9500 no
C3 H3 0.9500 no
C5 H5A 0.9800 no
C5 H5B 0.9800 no
C5 H5C 0.9800 no
C6 H6A 0.9800 no
C6 H6B 0.9800 no
C6 H6C 0.9800 no
C7 H7A 0.9800 no
C7 H7B 0.9800 no
C7 H7C 0.9800 no
C9 H9A 0.9800 no
C9 H9B 0.9800 no
C9 H9C 0.9800 no
C10 H10A 0.9800 no
C10 H10B 0.9800 no
C10 H10C 0.9800 no
C11 H11A 0.9800 no
C11 H11B 0.9800 no
C11 H11C 0.9800 no
C12 H12A 0.9800 no
C12 H12B 0.9800 no
C12 H12C 0.9800 no
C13 H13A 0.9800 no
C13 H13B 0.9800 no
C13 H13C 0.9800 no
C14 H14A 0.9800 no
C14 H14B 0.9800 no
C14 H14C 0.9800 no
C15 H15A 0.9800 no
C15 H15B 0.9800 no
C15 H15C 0.9800 no
C16 H16A 0.9800 no
C16 H16B 0.9800 no
C16 H16C 0.9800 no
C17 H17A 0.9800 no
C17 H17B 0.9800 no
C17 H17C 0.9800 no
C18 H18A 0.9800 no
C18 H18B 0.9800 no
C18 H18C 0.9800 no
C19 H19A 0.9800 no
C19 H19B 0.9800 no
C19 H19C 0.9800 no
C20 H20A 0.9800 no
C20 H20B 0.9800 no
C20 H20C 0.9800 no
C22 H22 0.9500 no
C23 H23 0.9500 no
C25 H25A 0.9800 no
C25 H25B 0.9800 no
C25 H25C 0.9800 no
C26 H26A 0.9800 no
C26 H26B 0.9800 no
C26 H26C 0.9800 no
C27 H27A 0.9800 no
C27 H27B 0.9800 no
C27 H27C 0.9800 no
C29 H29A 0.9800 no
C29 H29B 0.9800 no
C29 H29C 0.9800 no
C30 H30A 0.9800 no
C30 H30B 0.9800 no
C30 H30C 0.9800 no
C31 H31A 0.9800 no
C31 H31B 0.9800 no
C31 H31C 0.9800 no
C32 H32A 0.9800 no
C32 H32B 0.9800 no
C32 H32C 0.9800 no
C33 H33A 0.9800 no
C33 H33B 0.9800 no
C33 H33C 0.9800 no
C34 H34A 0.9800 no
C34 H34B 0.9800 no
C34 H34C 0.9800 no
C35 H35A 0.9800 no
C35 H35B 0.9800 no
C35 H35C 0.9800 no
C36 H36A 0.9800 no
C36 H36B 0.9800 no
C36 H36C 0.9800 no
C37 H37A 0.9800 no
C37 H37B 0.9800 no
C37 H37C 0.9800 no
C38 H38A 0.9800 no
C38 H38B 0.9800 no
C38 H38C 0.9800 no
C39 H39A 0.9800 no
C39 H39B 0.9800 no
C39 H39C 0.9800 no
C40 H40A 0.9800 no
C40 H40B 0.9800 no
C40 H40C 0.9800 no

loop_
_geom_torsion_atom_site_label_1
_geom_torsion_atom_site_label_2
_geom_torsion_atom_site_label_3
_geom_torsion_atom_site_label_4
_geom_torsion
_geom_torsion_publ_flag
Si6 Si1 Si2 Si3 8.78(4) no
Si6 Si1 Si2 Si4 -123.43(3) no
Si6 Si1 Si2 Si5 121.21(3) no
N1 Si1 Si2 Si3 -126.91(6) no
N1 Si1 Si2 Si4 100.88(6) no
N1 Si1 Si2 Si5 -14.48(6) no
Si2 Si1 Si6 Si7 78.12(4) no
Si2 Si1 Si6 N4 -152.07(6) no
N1 Si1 Si6 Si7 -152.16(6) no
N1 Si1 Si6 N4 -22.35(9) no
Si2 Si1 N1 C1 -157.7(3) no
Si6 Si1 N1 C1 66.7(3) no
Si1 Si2 Si3 C12 43.14(8) no
Si1 Si2 Si3 C13 -79.22(8) no
Si1 Si2 Si3 C14 160.78(7) no
Si4 Si2 Si3 C12 175.21(7) no
Si4 Si2 Si3 C13 52.85(8) no
Si4 Si2 Si3 C14 -67.15(7) no
Si5 Si2 Si3 C12 -74.51(7) no
Si5 Si2 Si3 C13 163.13(7) no
Si5 Si2 Si3 C14 43.12(7) no
Si1 Si2 Si4 C15 133.56(8) no
Si1 Si2 Si4 C16 11.44(8) no
Si1 Si2 Si4 C17 -106.88(10) no
Si3 Si2 Si4 C15 0.92(8) no
Si3 Si2 Si4 C16 -121.20(8) no
Si3 Si2 Si4 C17 120.48(10) no
Si5 Si2 Si4 C15 -107.54(8) no
Si5 Si2 Si4 C16 130.33(8) no
Si5 Si2 Si4 C17 12.02(10) no
Si1 Si2 Si5 C18 -72.44(7) no
Si1 Si2 Si5 C19 170.70(7) no
Si1 Si2 Si5 C20 50.77(7) no
Si3 Si2 Si5 C18 48.59(7) no
Si3 Si2 Si5 C19 -68.28(7) no
Si3 Si2 Si5 C20 171.79(7) no
Si4 Si2 Si5 C18 166.29(7) no
Si4 Si2 Si5 C19 49.43(7) no
Si4 Si2 Si5 C20 -70.50(7) no
Si1 Si6 Si7 Si8 4.40(4) no
Si1 Si6 Si7 Si9 -125.80(3) no
Si1 Si6 Si7 Si10 118.55(3) no
N4 Si6 Si7 Si8 -131.04(6) no
N4 Si6 Si7 Si9 98.76(6) no
N4 Si6 Si7 Si10 -16.89(6) no
Si1 Si6 N4 C21 76.4(3) no
Si7 Si6 N4 C21 -149.7(3) no
Si6 Si7 Si8 C32 49.01(8) no
Si6 Si7 Si8 C33 -74.15(8) no
Si6 Si7 Si8 C34 166.08(9) no
Si9 Si7 Si8 C32 179.36(7) no
Si9 Si7 Si8 C33 56.20(8) no
Si9 Si7 Si8 C34 -63.58(10) no
Si10 Si7 Si8 C32 -70.07(8) no
Si10 Si7 Si8 C33 166.77(8) no
Si10 Si7 Si8 C34 47.00(10) no
Si6 Si7 Si9 C35 141.25(8) no
Si6 Si7 Si9 C36 19.08(8) no
Si6 Si7 Si9 C37 -99.89(8) no
Si8 Si7 Si9 C35 10.20(8) no
Si8 Si7 Si9 C36 -111.98(8) no
Si8 Si7 Si9 C37 129.06(7) no
Si10 Si7 Si9 C35 -99.19(8) no
Si10 Si7 Si9 C36 138.63(8) no
Si10 Si7 Si9 C37 19.66(8) no
Si6 Si7 Si10 C38 173.07(7) no
Si6 Si7 Si10 C39 -68.94(7) no
Si6 Si7 Si10 C40 53.76(7) no
Si8 Si7 Si10 C38 -65.19(7) no
Si8 Si7 Si10 C39 52.81(7) no
Si8 Si7 Si10 C40 175.50(7) no
Si9 Si7 Si10 C38 51.89(7) no
Si9 Si7 Si10 C39 169.88(7) no
Si9 Si7 Si10 C40 -67.42(7) no
Si1 N1 C1 N2 65.7(4) no
Si1 N1 C1 N3 -116.8(3) no
C2 N2 C1 N1 178.19(17) no
C2 N2 C1 N3 0.23(18) no
C4 N2 C1 N1 -1.9(3) no
C4 N2 C1 N3 -179.84(15) no
C1 N2 C2 C3 -1.1(2) no
C4 N2 C2 C3 178.97(16) no
C1 N2 C4 C5 56.1(2) no
C1 N2 C4 C6 -66.3(2) no
C1 N2 C4 C7 174.73(16) no
C2 N2 C4 C5 -123.99(18) no
C2 N2 C4 C6 113.60(18) no
C2 N2 C4 C7 -5.4(2) no
C3 N3 C1 N1 -177.29(17) no
C3 N3 C1 N2 0.69(18) no
C8 N3 C1 N1 -10.9(3) no
C8 N3 C1 N2 167.08(15) no
C1 N3 C3 C2 -1.4(2) no
C8 N3 C3 C2 -168.95(15) no
C1 N3 C8 C9 35.4(2) no
C1 N3 C8 C10 153.36(17) no
C1 N3 C8 C11 -87.2(2) no
C3 N3 C8 C9 -159.70(16) no
C3 N3 C8 C10 -41.7(2) no
C3 N3 C8 C11 77.69(19) no
Si6 N4 C21 N5 58.0(4) no
Si6 N4 C21 N6 -123.8(2) no
C22 N5 C21 N4 179.23(17) no
C22 N5 C21 N6 0.66(18) no
C24 N5 C21 N4 1.1(3) no
C24 N5 C21 N6 -177.45(15) no
C21 N5 C22 C23 -1.3(2) no
C24 N5 C22 C23 176.84(16) no
C21 N5 C24 C25 53.5(2) no
C21 N5 C24 C26 -69.5(2) no
C21 N5 C24 C27 171.51(16) no
C22 N5 C24 C25 -124.37(17) no
C22 N5 C24 C26 112.64(18) no
C22 N5 C24 C27 -6.3(2) no
C23 N6 C21 N4 -178.39(17) no
C23 N6 C21 N5 0.20(18) no
C28 N6 C21 N4 -14.5(3) no
C28 N6 C21 N5 164.10(14) no
C21 N6 C23 C22 -1.0(2) no
C28 N6 C23 C22 -165.85(16) no
C21 N6 C28 C29 48.3(2) no
C21 N6 C28 C30 -74.3(2) no
C21 N6 C28 C31 167.22(19) no
C23 N6 C28 C29 -149.76(17) no
C23 N6 C28 C30 87.7(2) no
C23 N6 C28 C31 -30.8(2) no
N2 C2 C3 N3 1.5(2) no
N5 C22 C23 N6 1.4(2) no
